data_7052152
loop_
_publ_author_name
'Liliana Dobrza\'nska'
'Gareth O. Lloyd'
'Leonard J. Barbour'

_publ_section_title
;
 The solvent-templating effect as the driving factor that influences
 the formation of crystalline materials based on the stacking of
 metallocycles
;
_journal_issue 5
_journal_name_full 'New Journal of Chemistry'
_journal_page_first 669
_journal_paper_doi 10.1039/b618495m
_journal_volume 31
_journal_year 2007
_chemical_formula_moiety 'C19 H25 Cl2 Cu N5 O, C3 H7 N O'
_chemical_formula_sum 'C22 H32 Cl2 Cu N6 O2'
_chemical_formula_weight 546.98
_chemical_name_common 10
_chemical_name_systematic
;
?
;
_space_group_IT_number 14
_symmetry_cell_setting monoclinic
_symmetry_space_group_name_Hall '-P 2yn'
_symmetry_space_group_name_H-M 'P 1 21/n 1'
_atom_sites_solution_hydrogens geom
_atom_sites_solution_primary direct
_atom_sites_solution_secondary difmap
_audit_creation_method SHELXL-97
_cell_angle_alpha 90.00
_cell_angle_beta 98.669(2)
_cell_angle_gamma 90.00
_cell_formula_units_Z 4
_cell_length_a 12.8579(11)
_cell_length_b 14.7460(13)
_cell_length_c 13.8823(12)
_cell_measurement_temperature 303(2)
_cell_volume 2602.0(4)
_computing_cell_refinement 'SAINT (Bruker, 2002)'
_computing_data_collection 'SMART (Bruker, 2001)'
_computing_data_reduction SAINT
_computing_molecular_graphics 'X-Seed (Barbour 2001)'
_computing_publication_material X-Seed
_computing_structure_refinement 'SHELXL-97 (Sheldrick, 1997)'
_computing_structure_solution 'SHELXS-97 (Sheldrick, 1990)'
_diffrn_ambient_temperature 303(2)
_diffrn_measured_fraction_theta_full 0.989
_diffrn_measured_fraction_theta_max 0.926
_diffrn_measurement_device_type 'Bruker APEX CCD area-detector'
_diffrn_measurement_method \w
_diffrn_radiation_monochromator graphite
_diffrn_radiation_source 'fine-focus sealed tube'
_diffrn_radiation_type MoK\a
_diffrn_radiation_wavelength 0.71073
_diffrn_reflns_av_R_equivalents 0.0555
_diffrn_reflns_av_sigmaI/netI 0.0795
_diffrn_reflns_limit_h_max 17
_diffrn_reflns_limit_h_min -15
_diffrn_reflns_limit_k_max 14
_diffrn_reflns_limit_k_min -19
_diffrn_reflns_limit_l_max 18
_diffrn_reflns_limit_l_min -17
_diffrn_reflns_number 16123
_diffrn_reflns_theta_full 27.00
_diffrn_reflns_theta_max 28.28
_diffrn_reflns_theta_min 2.01
_diffrn_standards_number 0
_exptl_absorpt_coefficient_mu 1.075
_exptl_absorpt_correction_T_max 0.8819
_exptl_absorpt_correction_T_min 0.7901
_exptl_absorpt_correction_type multi-scan
_exptl_absorpt_process_details 'SADABS (Sheldrick, 1997)'
_exptl_crystal_colour yellow
_exptl_crystal_density_diffrn 1.396
_exptl_crystal_density_method 'not measured'
_exptl_crystal_description block
_exptl_crystal_F_000 1140
_exptl_crystal_size_max 0.23
_exptl_crystal_size_mid 0.18
_exptl_crystal_size_min 0.12
_refine_diff_density_max 0.651
_refine_diff_density_min -0.717
_refine_diff_density_rms 0.094
_refine_ls_extinction_method none
_refine_ls_goodness_of_fit_ref 1.015
_refine_ls_hydrogen_treatment constr
_refine_ls_matrix_type full
_refine_ls_number_parameters 304
_refine_ls_number_reflns 5982
_refine_ls_number_restraints 39
_refine_ls_restrained_S_all 1.029
_refine_ls_R_factor_all 0.1436
_refine_ls_R_factor_gt 0.0837
_refine_ls_shift/su_max 0.001
_refine_ls_shift/su_mean 0.000
_refine_ls_structure_factor_coef Fsqd
_refine_ls_weighting_details 'calc w=1/[\s^2^(Fo^2^)+(0.1055P)^2^+2.7402P] where P=(Fo^2^+2Fc^2^)/3'
_refine_ls_weighting_scheme calc
_refine_ls_wR_factor_gt 0.1932
_refine_ls_wR_factor_ref 0.2273
_reflns_number_gt 3428
_reflns_number_total 5982
_reflns_threshold_expression >2sigma(I)
_cod_data_source_file b618495m.txt
_cod_data_source_block 1
_cod_original_sg_symbol_H-M 'P 21/n'
_cod_database_code 7052152

loop_
_symmetry_equiv_pos_as_xyz
'x, y, z'
'-x+1/2, y+1/2, -z+1/2'
'-x, -y, -z'
'x-1/2, -y-1/2, z-1/2'

loop_
_atom_site_label
_atom_site_type_symbol
_atom_site_fract_x
_atom_site_fract_y
_atom_site_fract_z
_atom_site_U_iso_or_equiv
_atom_site_adp_type
_atom_site_occupancy
_atom_site_symmetry_multiplicity
_atom_site_calc_flag
_atom_site_refinement_flags
_atom_site_disorder_assembly
_atom_site_disorder_group
Cu1 Cu 0.43013(5) 0.22090(5) 0.37125(4) 0.0435(2) Uani 1 1 d . . .
Cl1 Cl 0.34572(12) 0.08249(11) 0.38971(12) 0.0625(5) Uani 1 1 d . . .
N1 N 0.3677(4) 0.2312(3) 0.2315(3) 0.0472(11) Uani 1 1 d . . .
Cl2 Cl 0.58188(12) 0.28628(13) 0.33467(13) 0.0716(5) Uani 1 1 d . . .
C2 C 0.3516(4) 0.3066(4) 0.1791(4) 0.0455(14) Uani 1 1 d . . .
N3 N 0.3184(4) 0.2849(4) 0.0846(3) 0.0551(13) Uani 1 1 d . . .
C4 C 0.3153(5) 0.1926(5) 0.0775(4) 0.0599(17) Uani 1 1 d . . .
H4 H 0.2962 0.1589 0.0210 0.072 Uiso 1 1 calc R . .
C5 C 0.3451(5) 0.1594(5) 0.1682(4) 0.0577(16) Uani 1 1 d . . .
H5 H 0.3497 0.0983 0.1850 0.069 Uiso 1 1 calc R . .
C6 C 0.3658(5) 0.3995(4) 0.2164(4) 0.0590(16) Uani 1 1 d . . .
H6A H 0.3740 0.3986 0.2863 0.088 Uiso 1 1 calc R . .
H6B H 0.3053 0.4352 0.1913 0.088 Uiso 1 1 calc R . .
H6C H 0.4274 0.4255 0.1960 0.088 Uiso 1 1 calc R . .
C7 C 0.2912(5) 0.3465(5) 0.0023(4) 0.0630(18) Uani 1 1 d . . .
H7A H 0.2872 0.4080 0.0264 0.076 Uiso 1 1 calc R . .
H7B H 0.2225 0.3305 -0.0325 0.076 Uiso 1 1 calc R . .
C8 C 0.3715(4) 0.3425(5) -0.0669(4) 0.0534(15) Uani 1 1 d . . .
C9 C 0.4710(5) 0.3789(5) -0.0421(4) 0.0596(16) Uani 1 1 d . . .
H9 H 0.4889 0.4083 0.0174 0.072 Uiso 1 1 calc R . .
C10 C 0.5441(5) 0.3719(5) -0.1054(4) 0.0577(16) Uani 1 1 d . . .
H10 H 0.6107 0.3967 -0.0876 0.069 Uiso 1 1 calc R . .
C11 C 0.5207(4) 0.3292(5) -0.1938(4) 0.0513(14) Uani 1 1 d . . .
C12 C 0.4219(5) 0.2946(5) -0.2183(5) 0.070(2) Uani 1 1 d . . .
H12 H 0.4040 0.2664 -0.2785 0.084 Uiso 1 1 calc R . .
C13 C 0.3471(5) 0.3004(5) -0.1558(4) 0.072(2) Uani 1 1 d . . .
H13 H 0.2805 0.2757 -0.1742 0.086 Uiso 1 1 calc R . .
C14 C 0.6048(5) 0.3220(5) -0.2582(4) 0.0613(17) Uani 1 1 d . . .
H14A H 0.6222 0.3824 -0.2785 0.074 Uiso 1 1 calc R . .
H14B H 0.6677 0.2961 -0.2210 0.074 Uiso 1 1 calc R . .
N15 N 0.5724(4) 0.2661(4) -0.3450(3) 0.0508(12) Uani 1 1 d . . .
C16 C 0.5200(4) 0.2938(4) -0.4317(4) 0.0469(14) Uani 1 1 d . . .
N17 N 0.4930(4) 0.2222(3) -0.4880(3) 0.0462(11) Uani 1 1 d . . .
C18 C 0.5310(4) 0.1472(4) -0.4355(4) 0.0497(14) Uani 1 1 d . . .
H18 H 0.5249 0.0875 -0.4573 0.060 Uiso 1 1 calc R . .
C19 C 0.5783(4) 0.1745(5) -0.3476(4) 0.0541(15) Uani 1 1 d . . .
H19 H 0.6095 0.1372 -0.2974 0.065 Uiso 1 1 calc R . .
C20 C 0.4987(6) 0.3896(5) -0.4572(5) 0.074(2) Uani 1 1 d . . .
H20A H 0.5640 0.4210 -0.4576 0.111 Uiso 1 1 calc R . .
H20B H 0.4610 0.4169 -0.4100 0.111 Uiso 1 1 calc R . .
H20C H 0.4572 0.3933 -0.5206 0.111 Uiso 1 1 calc R . .
O21 O 0.2920(4) 0.3121(3) 0.4048(3) 0.0703(13) Uani 1 1 d . . .
C22 C 0.2459(7) 0.2944(6) 0.4714(6) 0.0839(19) Uani 1 1 d U . .
H22 H 0.2709 0.2446 0.5091 0.101 Uiso 1 1 calc R . .
N23 N 0.1645(6) 0.3364(6) 0.4979(5) 0.100(2) Uani 1 1 d U . .
C24 C 0.1203(9) 0.4091(7) 0.4375(8) 0.126(2) Uani 1 1 d U . .
H24A H 0.1642 0.4618 0.4496 0.189 Uiso 1 1 calc R . .
H24B H 0.0512 0.4226 0.4518 0.189 Uiso 1 1 calc R . .
H24C H 0.1157 0.3918 0.3703 0.189 Uiso 1 1 calc R . .
C25 C 0.1172(8) 0.3088(7) 0.5837(7) 0.115(2) Uani 1 1 d U . .
H25A H 0.1440 0.2504 0.6058 0.172 Uiso 1 1 calc R . .
H25B H 0.0422 0.3056 0.5665 0.172 Uiso 1 1 calc R . .
H25C H 0.1348 0.3525 0.6349 0.172 Uiso 1 1 calc R . .
C27 C 0.2821(16) 0.0488(12) -0.1964(11) 0.317(14) Uani 1 1 d DU . .
H27 H 0.2155 0.0705 -0.1905 0.380 Uiso 1 1 calc R . .
N28 N 0.2996(9) 0.0353(5) -0.2760(7) 0.124(2) Uani 1 1 d U . .
C29 C 0.3872(10) -0.0166(8) -0.2960(9) 0.143(3) Uani 1 1 d U . .
H29A H 0.4448 -0.0089 -0.2440 0.214 Uiso 1 1 calc R . .
H29B H 0.4078 0.0037 -0.3561 0.214 Uiso 1 1 calc R . .
H29C H 0.3680 -0.0795 -0.3015 0.214 Uiso 1 1 calc R . .
C30 C 0.2253(10) 0.0719(9) -0.3589(9) 0.150(3) Uani 1 1 d U . .
H30A H 0.2246 0.0331 -0.4145 0.225 Uiso 1 1 calc R . .
H30B H 0.2471 0.1317 -0.3745 0.225 Uiso 1 1 calc R . .
H30C H 0.1559 0.0747 -0.3414 0.225 Uiso 1 1 calc R . .
O26 O 0.342(2) 0.0374(13) -0.1220(9) 0.55(2) Uani 1 1 d DU . .

loop_
_atom_site_aniso_label
_atom_site_aniso_U_11
_atom_site_aniso_U_22
_atom_site_aniso_U_33
_atom_site_aniso_U_23
_atom_site_aniso_U_13
_atom_site_aniso_U_12
Cu1 0.0387(4) 0.0558(5) 0.0367(4) 0.0055(3) 0.0082(3) -0.0009(3)
Cl1 0.0566(9) 0.0621(10) 0.0658(10) 0.0127(8) -0.0001(7) -0.0096(8)
N1 0.040(2) 0.064(3) 0.039(2) 0.000(2) 0.010(2) -0.001(2)
Cl2 0.0408(8) 0.1079(15) 0.0674(10) 0.0285(10) 0.0124(7) -0.0056(8)
C2 0.036(3) 0.064(4) 0.036(3) 0.001(3) 0.006(2) 0.002(3)
N3 0.046(3) 0.083(4) 0.038(3) 0.000(3) 0.012(2) 0.003(3)
C4 0.055(4) 0.085(5) 0.043(3) -0.013(3) 0.016(3) -0.005(3)
C5 0.059(4) 0.065(4) 0.053(4) -0.010(3) 0.020(3) -0.002(3)
C6 0.066(4) 0.065(4) 0.044(3) 0.009(3) 0.005(3) 0.004(3)
C7 0.048(3) 0.108(6) 0.033(3) 0.013(3) 0.007(2) 0.013(4)
C8 0.036(3) 0.087(5) 0.038(3) 0.008(3) 0.007(2) 0.003(3)
C9 0.052(4) 0.085(5) 0.043(3) -0.008(3) 0.007(3) -0.002(3)
C10 0.042(3) 0.080(5) 0.050(3) -0.002(3) 0.006(3) -0.016(3)
C11 0.035(3) 0.080(4) 0.038(3) -0.001(3) 0.005(2) -0.006(3)
C12 0.049(4) 0.121(6) 0.042(3) -0.017(4) 0.012(3) -0.023(4)
C13 0.041(3) 0.135(7) 0.040(3) -0.008(4) 0.009(3) -0.022(4)
C14 0.041(3) 0.102(5) 0.042(3) -0.012(3) 0.010(3) -0.016(3)
N15 0.040(3) 0.074(4) 0.040(2) 0.002(2) 0.010(2) -0.007(2)
C16 0.044(3) 0.057(4) 0.041(3) 0.007(3) 0.010(2) -0.001(3)
N17 0.048(3) 0.051(3) 0.040(2) 0.006(2) 0.008(2) 0.001(2)
C18 0.047(3) 0.051(4) 0.052(3) 0.012(3) 0.009(3) 0.002(3)
C19 0.041(3) 0.076(5) 0.045(3) 0.018(3) 0.004(3) 0.005(3)
C20 0.087(5) 0.060(4) 0.072(4) -0.003(4) 0.000(4) -0.006(4)
O21 0.078(3) 0.085(3) 0.052(3) 0.009(2) 0.024(2) 0.019(3)
C22 0.075(5) 0.097(5) 0.078(5) -0.018(4) 0.004(3) -0.017(3)
N23 0.102(5) 0.122(5) 0.075(4) -0.023(3) 0.011(3) 0.012(4)
C24 0.127(3) 0.126(3) 0.126(3) 0.0017(19) 0.018(2) 0.0140(19)
C25 0.112(3) 0.122(3) 0.116(3) -0.0083(18) 0.033(2) -0.001(2)
C27 0.56(3) 0.27(2) 0.137(4) 0.091(13) 0.123(10) 0.30(2)
N28 0.185(7) 0.071(5) 0.119(4) 0.008(4) 0.035(4) 0.003(4)
C29 0.143(3) 0.143(3) 0.144(4) 0.001(2) 0.025(2) -0.0015(19)
C30 0.151(3) 0.149(4) 0.148(3) 0.001(2) 0.0161(19) 0.002(2)
O26 1.07(5) 0.42(3) 0.125(6) -0.008(12) -0.037(16) 0.47(3)

loop_
_atom_type_symbol
_atom_type_description
_atom_type_scat_dispersion_real
_atom_type_scat_dispersion_imag
_atom_type_scat_source
C C 0.0033 0.0016 'International Tables Vol C Tables 4.2.6.8 and 6.1.1.4'
H H 0.0000 0.0000 'International Tables Vol C Tables 4.2.6.8 and 6.1.1.4'
N N 0.0061 0.0033 'International Tables Vol C Tables 4.2.6.8 and 6.1.1.4'
O O 0.0106 0.0060 'International Tables Vol C Tables 4.2.6.8 and 6.1.1.4'
Cl Cl 0.1484 0.1585 'International Tables Vol C Tables 4.2.6.8 and 6.1.1.4'
Cu Cu 0.3201 1.2651 'International Tables Vol C Tables 4.2.6.8 and 6.1.1.4'

loop_
_geom_angle_atom_site_label_1
_geom_angle_atom_site_label_2
_geom_angle_atom_site_label_3
_geom_angle
_geom_angle_site_symmetry_1
_geom_angle_site_symmetry_3
_geom_angle_publ_flag
N1 Cu1 N17 175.1(2) . 1_556 ?
N1 Cu1 Cl2 89.08(14) . . ?
N17 Cu1 Cl2 88.85(14) 1_556 . ?
N1 Cu1 O21 86.75(17) . . ?
N17 Cu1 O21 90.41(17) 1_556 . ?
Cl2 Cu1 O21 119.97(14) . . ?
N1 Cu1 Cl1 92.71(15) . . ?
N17 Cu1 Cl1 91.58(14) 1_556 . ?
Cl2 Cu1 Cl1 144.21(7) . . ?
O21 Cu1 Cl1 95.82(13) . . ?
C2 N1 C5 107.1(5) . . ?
C2 N1 Cu1 127.1(4) . . ?
C5 N1 Cu1 125.3(4) . . ?
N1 C2 N3 109.4(5) . . ?
N1 C2 C6 126.1(5) . . ?
N3 C2 C6 124.5(5) . . ?
C2 N3 C4 107.9(5) . . ?
C2 N3 C7 127.8(6) . . ?
C4 N3 C7 124.3(5) . . ?
C5 C4 N3 107.1(6) . . ?
C5 C4 H4 126.5 . . ?
N3 C4 H4 126.5 . . ?
C4 C5 N1 108.5(6) . . ?
C4 C5 H5 125.7 . . ?
N1 C5 H5 125.7 . . ?
C2 C6 H6A 109.5 . . ?
C2 C6 H6B 109.5 . . ?
H6A C6 H6B 109.5 . . ?
C2 C6 H6C 109.5 . . ?
H6A C6 H6C 109.5 . . ?
H6B C6 H6C 109.5 . . ?
N3 C7 C8 111.5(5) . . ?
N3 C7 H7A 109.3 . . ?
C8 C7 H7A 109.3 . . ?
N3 C7 H7B 109.3 . . ?
C8 C7 H7B 109.3 . . ?
H7A C7 H7B 108.0 . . ?
C13 C8 C9 118.5(5) . . ?
C13 C8 C7 120.1(5) . . ?
C9 C8 C7 121.4(5) . . ?
C8 C9 C10 120.3(6) . . ?
C8 C9 H9 119.9 . . ?
C10 C9 H9 119.9 . . ?
C11 C10 C9 121.6(5) . . ?
C11 C10 H10 119.2 . . ?
C9 C10 H10 119.2 . . ?
C12 C11 C10 117.8(5) . . ?
C12 C11 C14 123.4(5) . . ?
C10 C11 C14 118.8(5) . . ?
C11 C12 C13 121.8(6) . . ?
C11 C12 H12 119.1 . . ?
C13 C12 H12 119.1 . . ?
C8 C13 C12 120.1(6) . . ?
C8 C13 H13 119.9 . . ?
C12 C13 H13 119.9 . . ?
N15 C14 C11 112.7(5) . . ?
N15 C14 H14A 109.0 . . ?
C11 C14 H14A 109.0 . . ?
N15 C14 H14B 109.0 . . ?
C11 C14 H14B 109.0 . . ?
H14A C14 H14B 107.8 . . ?
C16 N15 C19 107.5(5) . . ?
C16 N15 C14 127.1(6) . . ?
C19 N15 C14 124.9(5) . . ?
N17 C16 N15 109.6(5) . . ?
N17 C16 C20 126.8(5) . . ?
N15 C16 C20 123.7(6) . . ?
C16 N17 C18 106.8(5) . . ?
C16 N17 Cu1 127.9(4) . 1_554 ?
C18 N17 Cu1 124.7(4) . 1_554 ?
C19 C18 N17 108.4(6) . . ?
C19 C18 H18 125.8 . . ?
N17 C18 H18 125.8 . . ?
C18 C19 N15 107.7(5) . . ?
C18 C19 H19 126.1 . . ?
N15 C19 H19 126.1 . . ?
C16 C20 H20A 109.5 . . ?
C16 C20 H20B 109.5 . . ?
H20A C20 H20B 109.5 . . ?
C16 C20 H20C 109.5 . . ?
H20A C20 H20C 109.5 . . ?
H20B C20 H20C 109.5 . . ?
C22 O21 Cu1 120.5(5) . . ?
O21 C22 N23 128.2(9) . . ?
O21 C22 H22 115.9 . . ?
N23 C22 H22 115.9 . . ?
C22 N23 C24 116.9(8) . . ?
C22 N23 C25 122.6(9) . . ?
C24 N23 C25 120.4(8) . . ?
N23 C24 H24A 109.5 . . ?
N23 C24 H24B 109.5 . . ?
H24A C24 H24B 109.5 . . ?
N23 C24 H24C 109.5 . . ?
H24A C24 H24C 109.5 . . ?
H24B C24 H24C 109.5 . . ?
N23 C25 H25A 109.5 . . ?
N23 C25 H25B 109.5 . . ?
H25A C25 H25B 109.5 . . ?
N23 C25 H25C 109.5 . . ?
H25A C25 H25C 109.5 . . ?
H25B C25 H25C 109.5 . . ?
N28 C27 O26 126.7(19) . . ?
N28 C27 H27 116.7 . . ?
O26 C27 H27 116.7 . . ?
C27 N28 C29 122.9(12) . . ?
C27 N28 C30 118.4(12) . . ?
C29 N28 C30 118.7(10) . . ?
N28 C29 H29A 109.5 . . ?
N28 C29 H29B 109.5 . . ?
H29A C29 H29B 109.5 . . ?
N28 C29 H29C 109.5 . . ?
H29A C29 H29C 109.5 . . ?
H29B C29 H29C 109.5 . . ?
N28 C30 H30A 109.5 . . ?
N28 C30 H30B 109.5 . . ?
H30A C30 H30B 109.5 . . ?
N28 C30 H30C 109.5 . . ?
H30A C30 H30C 109.5 . . ?
H30B C30 H30C 109.5 . . ?

loop_
_geom_bond_atom_site_label_1
_geom_bond_atom_site_label_2
_geom_bond_distance
_geom_bond_site_symmetry_2
_geom_bond_publ_flag
Cu1 N1 1.991(4) . ?
Cu1 N17 1.999(4) 1_556 ?
Cu1 Cl2 2.3007(16) . ?
Cu1 O21 2.331(5) . ?
Cu1 Cl1 2.3438(17) . ?
N1 C2 1.328(7) . ?
N1 C5 1.378(7) . ?
C2 N3 1.356(7) . ?
C2 C6 1.466(8) . ?
N3 C4 1.364(8) . ?
N3 C7 1.460(8) . ?
C4 C5 1.351(9) . ?
C4 H4 0.9300 . ?
C5 H5 0.9300 . ?
C6 H6A 0.9600 . ?
C6 H6B 0.9600 . ?
C6 H6C 0.9600 . ?
C7 C8 1.514(7) . ?
C7 H7A 0.9700 . ?
C7 H7B 0.9700 . ?
C8 C13 1.375(8) . ?
C8 C9 1.382(8) . ?
C9 C10 1.384(8) . ?
C9 H9 0.9300 . ?
C10 C11 1.371(8) . ?
C10 H10 0.9300 . ?
C11 C12 1.363(8) . ?
C11 C14 1.508(8) . ?
C12 C13 1.392(8) . ?
C12 H12 0.9300 . ?
C13 H13 0.9300 . ?
C14 N15 1.467(7) . ?
C14 H14A 0.9700 . ?
C14 H14B 0.9700 . ?
N15 C16 1.351(7) . ?
N15 C19 1.353(8) . ?
C16 N17 1.328(7) . ?
C16 C20 1.471(9) . ?
N17 C18 1.373(7) . ?
N17 Cu1 1.999(4) 1_554 ?
C18 C19 1.342(8) . ?
C18 H18 0.9300 . ?
C19 H19 0.9300 . ?
C20 H20A 0.9600 . ?
C20 H20B 0.9600 . ?
C20 H20C 0.9600 . ?
O21 C22 1.200(9) . ?
C22 N23 1.316(10) . ?
C22 H22 0.9300 . ?
N23 C24 1.426(11) . ?
N23 C25 1.474(11) . ?
C24 H24A 0.9600 . ?
C24 H24B 0.9600 . ?
C24 H24C 0.9600 . ?
C25 H25A 0.9600 . ?
C25 H25B 0.9600 . ?
C25 H25C 0.9600 . ?
C27 N28 1.177(16) . ?
C27 O26 1.20(2) . ?
C27 H27 0.9300 . ?
N28 C29 1.423(13) . ?
N28 C30 1.483(13) . ?
C29 H29A 0.9600 . ?
C29 H29B 0.9600 . ?
C29 H29C 0.9600 . ?
C30 H30A 0.9600 . ?
C30 H30B 0.9600 . ?
C30 H30C 0.9600 . ?

loop_
_geom_torsion_atom_site_label_1
_geom_torsion_atom_site_label_2
_geom_torsion_atom_site_label_3
_geom_torsion_atom_site_label_4
_geom_torsion
_geom_torsion_site_symmetry_1
_geom_torsion_site_symmetry_2
_geom_torsion_site_symmetry_3
_geom_torsion_site_symmetry_4
_geom_torsion_publ_flag
Cl2 Cu1 N1 C2 -60.3(4) . . . . ?
O21 Cu1 N1 C2 59.8(4) . . . . ?
Cl1 Cu1 N1 C2 155.5(4) . . . . ?
Cl2 Cu1 N1 C5 111.1(4) . . . . ?
O21 Cu1 N1 C5 -128.8(4) . . . . ?
Cl1 Cu1 N1 C5 -33.1(4) . . . . ?
C5 N1 C2 N3 0.7(6) . . . . ?
Cu1 N1 C2 N3 173.4(3) . . . . ?
C5 N1 C2 C6 179.9(6) . . . . ?
Cu1 N1 C2 C6 -7.4(8) . . . . ?
N1 C2 N3 C4 -1.0(6) . . . . ?
C6 C2 N3 C4 179.7(6) . . . . ?
N1 C2 N3 C7 179.7(5) . . . . ?
C6 C2 N3 C7 0.4(9) . . . . ?
C2 N3 C4 C5 0.9(6) . . . . ?
C7 N3 C4 C5 -179.8(5) . . . . ?
N3 C4 C5 N1 -0.5(7) . . . . ?
C2 N1 C5 C4 -0.1(6) . . . . ?
Cu1 N1 C5 C4 -172.9(4) . . . . ?
C2 N3 C7 C8 110.2(7) . . . . ?
C4 N3 C7 C8 -69.0(8) . . . . ?
N3 C7 C8 C13 106.8(7) . . . . ?
N3 C7 C8 C9 -71.9(9) . . . . ?
C13 C8 C9 C10 -0.7(10) . . . . ?
C7 C8 C9 C10 178.0(6) . . . . ?
C8 C9 C10 C11 0.1(10) . . . . ?
C9 C10 C11 C12 0.9(10) . . . . ?
C9 C10 C11 C14 -178.6(6) . . . . ?
C10 C11 C12 C13 -1.2(11) . . . . ?
C14 C11 C12 C13 178.2(7) . . . . ?
C9 C8 C13 C12 0.4(11) . . . . ?
C7 C8 C13 C12 -178.3(7) . . . . ?
C11 C12 C13 C8 0.6(12) . . . . ?
C12 C11 C14 N15 -5.9(10) . . . . ?
C10 C11 C14 N15 173.6(6) . . . . ?
C11 C14 N15 C16 87.5(7) . . . . ?
C11 C14 N15 C19 -83.3(7) . . . . ?
C19 N15 C16 N17 0.0(6) . . . . ?
C14 N15 C16 N17 -172.1(5) . . . . ?
C19 N15 C16 C20 -179.3(6) . . . . ?
C14 N15 C16 C20 8.6(9) . . . . ?
N15 C16 N17 C18 -0.8(6) . . . . ?
C20 C16 N17 C18 178.5(6) . . . . ?
N15 C16 N17 Cu1 -171.9(4) . . . 1_554 ?
C20 C16 N17 Cu1 7.4(9) . . . 1_554 ?
C16 N17 C18 C19 1.3(6) . . . . ?
Cu1 N17 C18 C19 172.7(4) 1_554 . . . ?
N17 C18 C19 N15 -1.3(6) . . . . ?
C16 N15 C19 C18 0.8(6) . . . . ?
C14 N15 C19 C18 173.1(5) . . . . ?
N1 Cu1 O21 C22 136.4(6) . . . . ?
N17 Cu1 O21 C22 -47.6(6) 1_556 . . . ?
Cl2 Cu1 O21 C22 -136.5(5) . . . . ?
Cl1 Cu1 O21 C22 44.0(6) . . . . ?
Cu1 O21 C22 N23 -177.3(6) . . . . ?
O21 C22 N23 C24 4.1(13) . . . . ?
O21 C22 N23 C25 -178.1(8) . . . . ?
O26 C27 N28 C29 15(3) . . . . ?
O26 C27 N28 C30 -167(2) . . . . ?
